data_4338171
loop_
_publ_author_name
'Zhang, Xu'
'Yi, Wei'
'Feng, Kai'
'Wu, Desheng'
'Yang, Yifeng'
'Zheng, Ping'
'Yao, Jiyong'
'Matsushita, Yoshitaka'
'Sato, Akira'
'Jiang, Hongwei'
'Wang, Hai'
'Shi, Youguo'
'Yamaura, Kazunari'
'Wang, Nanlin'

_publ_section_title
;
 Crystal Growth, Structural, Electrical, and Magnetic Properties of
 Mixed-Valent Compounds YbOs2Al10 and LuOs2Al10.
;
_journal_issue 9
_journal_name_full 'Inorganic chemistry'
_journal_page_first 4387
_journal_page_last 4393
_journal_paper_doi 10.1021/ic403168v
_journal_volume 53
_journal_year 2014
_chemical_formula_sum 'Al10 Lu Os2'
_chemical_formula_weight 825.17
_chemical_name_systematic
;
 ?
;
_space_group_crystal_system orthorhombic
_space_group_IT_number 63
_space_group_name_Hall '-C 2c 2'
_space_group_name_H-M_alt 'C m c m'
_symmetry_space_group_name_Hall '-C 2c 2'
_symmetry_space_group_name_H-M 'C m c m'
_audit_creation_method SHELXL-2013
_cell_angle_alpha 90
_cell_angle_beta 90
_cell_angle_gamma 90
_cell_formula_units_Z 4
_cell_length_a 9.0947(4)
_cell_length_b 10.1608(5)
_cell_length_c 9.1007(4)
_cell_measurement_reflns_used 6236
_cell_measurement_temperature 293(2)
_cell_measurement_theta_max 40.423
_cell_measurement_theta_min 3.006
_cell_volume 840.99(7)
_computing_cell_refinement 'Bruker SAINT'
_computing_data_collection 'Bruker APEX2'
_computing_data_reduction 'Bruker SAINT'
_computing_structure_refinement 'SHELXL-2013 (Sheldrick, 2013)'
_computing_structure_solution 'SHELXS-97 (Sheldrick, 2008)'
_diffrn_ambient_temperature 293(2)
_diffrn_measured_fraction_theta_full 0.979
_diffrn_measured_fraction_theta_max 0.964
_diffrn_measurement_device_type 'Bruker APEX CCD'
_diffrn_measurement_method '\f and \w scans'
_diffrn_radiation_monochromator graphite
_diffrn_radiation_source 'sealed tube'
_diffrn_radiation_type MoK\a
_diffrn_radiation_wavelength 0.71073
_diffrn_reflns_av_R_equivalents 0.0565
_diffrn_reflns_av_unetI/netI 0.0353
_diffrn_reflns_Laue_measured_fraction_full 0.979
_diffrn_reflns_Laue_measured_fraction_max 0.964
_diffrn_reflns_limit_h_max 16
_diffrn_reflns_limit_h_min -16
_diffrn_reflns_limit_k_max 18
_diffrn_reflns_limit_k_min -18
_diffrn_reflns_limit_l_max 15
_diffrn_reflns_limit_l_min -15
_diffrn_reflns_number 9404
_diffrn_reflns_point_group_measured_fraction_full 0.979
_diffrn_reflns_point_group_measured_fraction_max 0.964
_diffrn_reflns_theta_full 25.242
_diffrn_reflns_theta_max 40.637
_diffrn_reflns_theta_min 3.749
_exptl_absorpt_coefficient_mu 42.754
_exptl_absorpt_correction_T_max 0.0550
_exptl_absorpt_correction_T_min 0.0076
_exptl_absorpt_correction_type multi-scan
_exptl_absorpt_process_details '(SADABS; Bruker, 2001)'
_exptl_crystal_colour 'Metallic gray'
_exptl_crystal_density_diffrn 6.517
_exptl_crystal_description Plate
_exptl_crystal_F_000 1412
_exptl_crystal_size_max 0.250
_exptl_crystal_size_mid 0.200
_exptl_crystal_size_min 0.050
_refine_diff_density_max 9.291
_refine_diff_density_min -5.784
_refine_diff_density_rms 0.800
_refine_ls_extinction_coef 0.0083(3)
_refine_ls_extinction_expression Fc^*^=kFc[1+0.001xFc^2^\l^3^/sin(2\q)]^-1/4^
_refine_ls_extinction_method SHELXL
_refine_ls_goodness_of_fit_ref 1.090
_refine_ls_hydrogen_treatment undef
_refine_ls_matrix_type full
_refine_ls_number_parameters 41
_refine_ls_number_reflns 1433
_refine_ls_number_restraints 0
_refine_ls_restrained_S_all 1.090
_refine_ls_R_factor_all 0.0363
_refine_ls_R_factor_gt 0.0357
_refine_ls_shift/su_max 0.000
_refine_ls_shift/su_mean 0.000
_refine_ls_structure_factor_coef Fsqd
_refine_ls_weighting_details 'w=1/[\s^2^(Fo^2^)+(0.0635P)^2^+1.3076P] where P=(Fo^2^+2Fc^2^)/3'
_refine_ls_weighting_scheme calc
_refine_ls_wR_factor_gt 0.0904
_refine_ls_wR_factor_ref 0.0909
_reflns_Friedel_coverage 0.000
_reflns_number_gt 1393
_reflns_number_total 1433
_reflns_threshold_expression 'I > 2\s(I)'
_cod_data_source_file ic403168v_si_003.cif
_cod_data_source_block shelx
_cod_depositor_comments 'Adding full bibliography for 4338170--4338171.cif.'
_cod_database_code 4338171
_shelx_space_group_comment
;
The symmetry employed for this shelxl refinement is uniquely defined
by the following loop, which should always be used as a source of
symmetry information in preference to the above space-group names.
They are only intended as comments.
;

loop_
_space_group_symop_operation_xyz
'x, y, z'
'-x, -y, z+1/2'
'x, -y, -z'
'-x, y, -z+1/2'
'x+1/2, y+1/2, z'
'-x+1/2, -y+1/2, z+1/2'
'x+1/2, -y+1/2, -z'
'-x+1/2, y+1/2, -z+1/2'
'-x, -y, -z'
'x, y, -z-1/2'
'-x, y, z'
'x, -y, z-1/2'
'-x+1/2, -y+1/2, -z'
'x+1/2, y+1/2, -z-1/2'
'-x+1/2, y+1/2, z'
'x+1/2, -y+1/2, z-1/2'

loop_
_atom_site_label
_atom_site_type_symbol
_atom_site_fract_x
_atom_site_fract_y
_atom_site_fract_z
_atom_site_U_iso_or_equiv
_atom_site_adp_type
_atom_site_occupancy
_atom_site_site_symmetry_order
_atom_site_calc_flag
_atom_site_refinement_flags_posn
_atom_site_refinement_flags_adp
_atom_site_refinement_flags_occupancy
Os Os 0.2500 0.2500 0.0000 0.00831(9) Uani 1 2 d S . P
Lu Lu 0.0000 0.13092(2) 0.2500 0.01173(9) Uani 1 4 d S T P
Al1 Al 0.3481(2) 0.13203(15) 0.2500 0.0116(3) Uani 1 2 d S T P
Al2 Al 0.0000 0.37645(15) 0.0461(2) 0.0128(3) Uani 1 2 d S T P
Al3 Al 0.2171(2) 0.36468(15) 0.2500 0.0123(3) Uani 1 2 d S T P
Al4 Al 0.0000 0.15431(17) 0.60032(19) 0.0113(2) Uani 1 2 d S T P
Al5 Al 0.2245(3) 0.0000 0.0000 0.0123(3) Uani 1 2 d S T P

loop_
_atom_site_aniso_label
_atom_site_aniso_U_11
_atom_site_aniso_U_22
_atom_site_aniso_U_33
_atom_site_aniso_U_23
_atom_site_aniso_U_13
_atom_site_aniso_U_12
Os 0.00990(13) 0.01071(13) 0.00432(14) -0.00026(3) -0.00036(3) 0.00013(4)
Lu 0.01452(13) 0.01222(13) 0.00846(13) 0.000 0.000 0.000
Al1 0.0132(6) 0.0145(6) 0.0072(6) 0.000 0.000 -0.0005(4)
Al2 0.0118(6) 0.0123(6) 0.0143(7) 0.0009(4) 0.000 0.000
Al3 0.0181(7) 0.0136(6) 0.0053(6) 0.000 0.000 0.0007(5)
Al4 0.0112(5) 0.0152(6) 0.0076(6) 0.0016(4) 0.000 0.000
Al5 0.0170(6) 0.0099(7) 0.0099(8) 0.0012(4) 0.000 0.000

loop_
_atom_type_symbol
_atom_type_description
_atom_type_scat_dispersion_real
_atom_type_scat_dispersion_imag
_atom_type_scat_source
Al Al 0.0645 0.0514 'International Tables Vol C Tables 4.2.6.8 and 6.1.1.4'
Lu Lu -0.4720 5.8584 'International Tables Vol C Tables 4.2.6.8 and 6.1.1.4'
Os Os -1.2165 7.6030 'International Tables Vol C Tables 4.2.6.8 and 6.1.1.4'

loop_
_geom_angle_atom_site_label_1
_geom_angle_atom_site_label_2
_geom_angle_atom_site_label_3
_geom_angle
_geom_angle_site_symmetry_1
_geom_angle_site_symmetry_3
Al5 Os Al5 180.0 13 .
Al5 Os Al3 63.88(3) 13 .
Al5 Os Al3 116.12(3) . .
Al5 Os Al3 116.12(3) 13 13
Al5 Os Al3 63.88(3) . 13
Al3 Os Al3 180.0 . 13
Al5 Os Al4 116.48(7) 13 10_556
Al5 Os Al4 63.52(7) . 10_556
Al3 Os Al4 111.90(6) . 10_556
Al3 Os Al4 68.10(6) 13 10_556
Al5 Os Al4 63.52(7) 13 6_554
Al5 Os Al4 116.48(7) . 6_554
Al3 Os Al4 68.10(6) . 6_554
Al3 Os Al4 111.90(6) 13 6_554
Al4 Os Al4 180.00(7) 10_556 6_554
Al5 Os Al2 113.92(7) 13 13
Al5 Os Al2 66.08(7) . 13
Al3 Os Al2 117.39(6) . 13
Al3 Os Al2 62.61(6) 13 13
Al4 Os Al2 120.49(5) 10_556 13
Al4 Os Al2 59.51(5) 6_554 13
Al5 Os Al2 66.08(7) 13 .
Al5 Os Al2 113.92(7) . .
Al3 Os Al2 62.61(6) . .
Al3 Os Al2 117.39(6) 13 .
Al4 Os Al2 59.51(5) 10_556 .
Al4 Os Al2 120.49(5) 6_554 .
Al2 Os Al2 180.0 13 .
Al5 Os Al1 65.88(4) 13 13
Al5 Os Al1 114.12(4) . 13
Al3 Os Al1 120.10(4) . 13
Al3 Os Al1 59.90(4) 13 13
Al4 Os Al1 65.82(5) 10_556 13
Al4 Os Al1 114.18(5) 6_554 13
Al2 Os Al1 111.28(5) 13 13
Al2 Os Al1 68.72(5) . 13
Al5 Os Al1 114.12(4) 13 .
Al5 Os Al1 65.88(4) . .
Al3 Os Al1 59.90(4) . .
Al3 Os Al1 120.10(4) 13 .
Al4 Os Al1 114.19(5) 10_556 .
Al4 Os Al1 65.81(5) 6_554 .
Al2 Os Al1 68.72(5) 13 .
Al2 Os Al1 111.28(5) . .
Al1 Os Al1 180.0 13 .
Al5 Os Lu 114.26(5) 13 .
Al5 Os Lu 65.74(5) . .
Al3 Os Lu 59.82(4) . .
Al3 Os Lu 120.18(4) 13 .
Al4 Os Lu 61.89(4) 10_556 .
Al4 Os Lu 118.11(4) 6_554 .
Al2 Os Lu 120.18(4) 13 .
Al2 Os Lu 59.82(4) . .
Al1 Os Lu 119.45(4) 13 .
Al1 Os Lu 60.55(4) . .
Al5 Os Lu 65.74(5) 13 13
Al5 Os Lu 114.26(5) . 13
Al3 Os Lu 120.18(4) . 13
Al3 Os Lu 59.82(4) 13 13
Al4 Os Lu 118.11(4) 10_556 13
Al4 Os Lu 61.89(4) 6_554 13
Al2 Os Lu 59.82(4) 13 13
Al2 Os Lu 120.18(4) . 13
Al1 Os Lu 60.55(4) 13 13
Al1 Os Lu 119.45(4) . 13
Lu Os Lu 180.0 . 13
Al3 Lu Al3 79.48(7) . 11
Al3 Lu Al2 51.90(3) . 10_556
Al3 Lu Al2 51.90(3) 11 10_556
Al3 Lu Al2 51.90(3) . .
Al3 Lu Al2 51.90(3) 11 .
Al2 Lu Al2 73.28(7) 10_556 .
Al3 Lu Al1 129.54(4) . 11
Al3 Lu Al1 50.06(4) 11 11
Al2 Lu Al1 89.84(2) 10_556 11
Al2 Lu Al1 89.84(2) . 11
Al3 Lu Al1 50.06(4) . .
Al3 Lu Al1 129.54(4) 11 .
Al2 Lu Al1 89.84(2) 10_556 .
Al2 Lu Al1 89.84(2) . .
Al1 Lu Al1 179.59(5) 11 .
Al3 Lu Al4 86.72(2) . 10_556
Al3 Lu Al4 86.72(2) 11 10_556
Al2 Lu Al4 122.38(4) 10_556 10_556
Al2 Lu Al4 49.10(5) . 10_556
Al1 Lu Al4 89.985(2) 11 10_556
Al1 Lu Al4 89.985(2) . 10_556
Al3 Lu Al4 86.72(2) . .
Al3 Lu Al4 86.72(2) 11 .
Al2 Lu Al4 49.10(5) 10_556 .
Al2 Lu Al4 122.38(4) . .
Al1 Lu Al4 89.985(2) 11 .
Al1 Lu Al4 89.985(2) . .
Al4 Lu Al4 171.47(6) 10_556 .
Al3 Lu Al4 134.10(3) . 2_554
Al3 Lu Al4 134.10(3) 11 2_554
Al2 Lu Al4 168.53(5) 10_556 2_554
Al2 Lu Al4 118.19(5) . 2_554
Al1 Lu Al4 90.19(2) 11 2_554
Al1 Lu Al4 90.18(2) . 2_554
Al4 Lu Al4 69.09(5) 10_556 2_554
Al4 Lu Al4 119.44(3) . 2_554
Al3 Lu Al4 134.10(3) . 9_556
Al3 Lu Al4 134.10(3) 11 9_556
Al2 Lu Al4 118.18(5) 10_556 9_556
Al2 Lu Al4 168.53(5) . 9_556
Al1 Lu Al4 90.19(2) 11 9_556
Al1 Lu Al4 90.18(2) . 9_556
Al4 Lu Al4 119.44(3) 10_556 9_556
Al4 Lu Al4 69.09(5) . 9_556
Al4 Lu Al4 50.35(6) 2_554 9_556
Al3 Lu Al5 85.14(4) . .
Al3 Lu Al5 134.293(19) 11 .
Al2 Lu Al5 136.68(4) 10_556 .
Al2 Lu Al5 85.00(3) . .
Al1 Lu Al5 127.86(4) 11 .
Al1 Lu Al5 52.34(4) . .
Al4 Lu Al5 49.39(3) 10_556 .
Al4 Lu Al5 135.26(4) . .
Al4 Lu Al5 49.35(3) 2_554 .
Al4 Lu Al5 85.94(3) 9_556 .
Al3 Lu Al5 134.293(19) . 9
Al3 Lu Al5 85.14(4) 11 9
Al2 Lu Al5 136.68(4) 10_556 9
Al2 Lu Al5 85.00(3) . 9
Al1 Lu Al5 52.34(4) 11 9
Al1 Lu Al5 127.86(4) . 9
Al4 Lu Al5 49.39(3) 10_556 9
Al4 Lu Al5 135.26(4) . 9
Al4 Lu Al5 49.35(3) 2_554 9
Al4 Lu Al5 85.94(3) 9_556 9
Al5 Lu Al5 75.52(8) . 9
Al3 Al1 Os 57.27(3) . 6
Al3 Al1 Os 57.27(3) . .
Os Al1 Os 113.42(6) 6 .
Al3 Al1 Al1 116.74(6) . 11_655
Os Al1 Al1 109.13(4) 6 11_655
Os Al1 Al1 109.13(4) . 11_655
Al3 Al1 Al3 140.95(7) . 15_545
Os Al1 Al3 111.12(4) 6 15_545
Os Al1 Al3 111.12(4) . 15_545
Al1 Al1 Al3 102.31(6) 11_655 15_545
Al3 Al1 Al5 103.96(6) . 10_556
Os Al1 Al5 54.196(16) 6 10_556
Os Al1 Al5 137.74(9) . 10_556
Al1 Al1 Al5 113.05(7) 11_655 10_556
Al3 Al1 Al5 57.31(3) 15_545 10_556
Al3 Al1 Al5 103.96(6) . .
Os Al1 Al5 137.74(9) 6 .
Os Al1 Al5 54.195(16) . .
Al1 Al1 Al5 113.05(7) 11_655 .
Al3 Al1 Al5 57.31(3) 15_545 .
Al5 Al1 Al5 104.86(8) 10_556 .
Al3 Al1 Al4 63.11(6) . 13_556
Os Al1 Al4 55.67(3) 6 13_556
Os Al1 Al4 102.60(6) . 13_556
Al1 Al1 Al4 61.67(4) 11_655 13_556
Al3 Al1 Al4 146.06(6) 15_545 13_556
Al5 Al1 Al4 99.41(4) 10_556 13_556
Al5 Al1 Al4 154.84(5) . 13_556
Al3 Al1 Al4 63.11(6) . 6_554
Os Al1 Al4 102.60(6) 6 6_554
Os Al1 Al4 55.67(3) . 6_554
Al1 Al1 Al4 61.67(4) 11_655 6_554
Al3 Al1 Al4 146.06(6) 15_545 6_554
Al5 Al1 Al4 154.84(5) 10_556 6_554
Al5 Al1 Al4 99.41(4) . 6_554
Al4 Al1 Al4 55.79(7) 13_556 6_554
Al3 Al1 Lu 63.47(6) . .
Os Al1 Lu 70.97(4) 6 .
Os Al1 Lu 70.97(4) . .
Al1 Al1 Lu 179.80(3) 11_655 .
Al3 Al1 Lu 77.49(6) 15_545 .
Al5 Al1 Lu 66.84(7) 10_556 .
Al5 Al1 Lu 66.84(7) . .
Al4 Al1 Lu 118.51(5) 13_556 .
Al4 Al1 Lu 118.51(5) 6_554 .
Al4 Al2 Os 60.07(3) 10_556 7_455
Al4 Al2 Os 60.07(3) 10_556 .
Os Al2 Os 118.54(6) 7_455 .
Al4 Al2 Al2 130.96(12) 10_556 9_565
Os Al2 Al2 114.23(5) 7_455 9_565
Os Al2 Al2 114.23(5) . 9_565
Al4 Al2 Al3 108.05(6) 10_556 11
Os Al2 Al3 57.40(3) 7_455 11
Os Al2 Al3 135.47(8) . 11
Al2 Al2 Al3 104.99(8) 9_565 11
Al4 Al2 Al3 108.05(6) 10_556 .
Os Al2 Al3 135.47(8) 7_455 .
Os Al2 Al3 57.40(3) . .
Al2 Al2 Al3 104.99(8) 9_565 .
Al3 Al2 Al3 93.45(9) 11 .
Al4 Al2 Al5 107.83(5) 10_556 13
Os Al2 Al5 162.13(8) 7_455 13
Os Al2 Al5 55.36(3) . 13
Al2 Al2 Al5 62.16(4) 9_565 13
Al3 Al2 Al5 139.87(8) 11 13
Al3 Al2 Al5 58.47(4) . 13
Al4 Al2 Al5 107.83(5) 10_556 5_455
Os Al2 Al5 55.36(3) 7_455 5_455
Os Al2 Al5 162.13(8) . 5_455
Al2 Al2 Al5 62.16(4) 9_565 5_455
Al3 Al2 Al5 58.47(4) 11 5_455
Al3 Al2 Al5 139.87(8) . 5_455
Al5 Al2 Al5 124.31(8) 13 5_455
Al4 Al2 Lu 67.20(5) 10_556 .
Os Al2 Lu 72.84(3) 7_455 .
Os Al2 Lu 72.84(3) . .
Al2 Al2 Lu 161.84(12) 9_565 .
Al3 Al2 Lu 63.66(5) 11 .
Al3 Al2 Lu 63.66(5) . .
Al5 Al2 Lu 116.35(4) 13 .
Al5 Al2 Lu 116.35(4) 5_455 .
Os Al3 Os 124.27(6) . 6
Os Al3 Al1 62.83(3) . .
Os Al3 Al1 62.83(3) 6 .
Os Al3 Al5 161.59(11) . 6
Os Al3 Al5 57.652(9) 6 6
Al1 Al3 Al5 111.40(6) . 6
Os Al3 Al5 57.652(9) . 13
Os Al3 Al5 161.59(11) 6 13
Al1 Al3 Al5 111.40(6) . 13
Al5 Al3 Al5 114.12(7) 6 13
Os Al3 Al2 59.98(4) . .
Os Al3 Al2 135.18(9) 6 .
Al1 Al3 Al2 111.53(6) . .
Al5 Al3 Al2 133.98(9) 6 .
Al5 Al3 Al2 63.01(7) 13 .
Os Al3 Al2 135.18(9) . 10_556
Os Al3 Al2 59.98(4) 6 10_556
Al1 Al3 Al2 111.53(6) . 10_556
Al5 Al3 Al2 63.01(7) 6 10_556
Al5 Al3 Al2 133.98(9) 13 10_556
Al2 Al3 Al2 86.33(9) . 10_556
Os Al3 Al1 117.85(3) . 15
Os Al3 Al1 117.85(3) 6 15
Al1 Al3 Al1 165.57(9) . 15
Al5 Al3 Al1 63.01(4) 6 15
Al5 Al3 Al1 63.01(4) 13 15
Al2 Al3 Al1 78.56(6) . 15
Al2 Al3 Al1 78.56(6) 10_556 15
Os Al3 Al4 106.28(7) . 13_556
Os Al3 Al4 56.96(4) 6 13_556
Al1 Al3 Al4 62.89(6) . 13_556
Al5 Al3 Al4 57.92(7) 6 13_556
Al5 Al3 Al4 104.63(9) 13 13_556
Al2 Al3 Al4 164.65(7) . 13_556
Al2 Al3 Al4 109.00(4) 10_556 13_556
Al1 Al3 Al4 104.63(7) 15 13_556
Os Al3 Al4 56.96(4) . 6_554
Os Al3 Al4 106.28(7) 6 6_554
Al1 Al3 Al4 62.89(6) . 6_554
Al5 Al3 Al4 104.63(9) 6 6_554
Al5 Al3 Al4 57.92(7) 13 6_554
Al2 Al3 Al4 109.00(4) . 6_554
Al2 Al3 Al4 164.65(7) 10_556 6_554
Al1 Al3 Al4 104.63(7) 15 6_554
Al4 Al3 Al4 55.67(7) 13_556 6_554
Os Al3 Lu 74.11(4) . .
Os Al3 Lu 74.11(4) 6 .
Al1 Al3 Lu 66.48(5) . .
Al5 Al3 Lu 121.02(6) 6 .
Al5 Al3 Lu 121.02(6) 13 .
Al2 Al3 Lu 64.44(5) . .
Al2 Al3 Lu 64.44(5) 10_556 .
Al1 Al3 Lu 127.95(8) 15 .
Al4 Al3 Lu 120.86(6) 13_556 .
Al4 Al3 Lu 120.86(6) 6_554 .
Al2 Al4 Os 60.42(3) 10_556 6
Al2 Al4 Os 60.42(3) 10_556 4
Os Al4 Os 119.21(6) 6 4
Al2 Al4 Al4 120.56(6) 10_556 10_557
Os Al4 Al4 110.26(4) 6 10_557
Os Al4 Al4 110.26(4) 4 10_557
Al2 Al4 Al5 108.93(5) 10_556 2
Os Al4 Al5 137.79(7) 6 2
Os Al4 Al5 56.72(4) 4 2
Al4 Al4 Al5 109.53(4) 10_557 2
Al2 Al4 Al5 108.93(5) 10_556 10_556
Os Al4 Al5 56.72(4) 6 10_556
Os Al4 Al5 137.79(7) 4 10_556
Al4 Al4 Al5 109.53(4) 10_557 10_556
Al5 Al4 Al5 96.74(10) 2 10_556
Al2 Al4 Al1 66.16(5) 10_556 13_556
Os Al4 Al1 58.51(4) 6 13_556
Os Al4 Al1 107.24(6) 4 13_556
Al4 Al4 Al1 62.11(4) 10_557 13_556
Al5 Al4 Al1 159.91(7) 2 13_556
Al5 Al4 Al1 103.28(6) 10_556 13_556
Al2 Al4 Al1 66.16(5) 10_556 7_456
Os Al4 Al1 107.24(6) 6 7_456
Os Al4 Al1 58.51(4) 4 7_456
Al4 Al4 Al1 62.11(3) 10_557 7_456
Al5 Al4 Al1 103.28(6) 2 7_456
Al5 Al4 Al1 159.91(7) 10_556 7_456
Al1 Al4 Al1 56.67(8) 13_556 7_456
Al2 Al4 Al3 107.12(5) 10_556 13_556
Os Al4 Al3 54.93(3) 6 13_556
Os Al4 Al3 161.22(8) 4 13_556
Al4 Al4 Al3 62.17(4) 10_557 13_556
Al5 Al4 Al3 141.01(8) 2 13_556
Al5 Al4 Al3 57.25(4) 10_556 13_556
Al1 Al4 Al3 54.01(5) 13_556 13_556
Al1 Al4 Al3 104.44(6) 7_456 13_556
Al2 Al4 Al3 107.12(5) 10_556 7_456
Os Al4 Al3 161.22(8) 6 7_456
Os Al4 Al3 54.93(3) 4 7_456
Al4 Al4 Al3 62.17(4) 10_557 7_456
Al5 Al4 Al3 57.25(4) 2 7_456
Al5 Al4 Al3 141.01(8) 10_556 7_456
Al1 Al4 Al3 104.44(6) 13_556 7_456
Al1 Al4 Al3 54.01(5) 7_456 7_456
Al3 Al4 Al3 123.73(7) 13_556 7_456
Al2 Al4 Lu 63.70(6) 10_556 .
Os Al4 Lu 71.46(4) 6 .
Os Al4 Lu 71.46(4) 4 .
Al4 Al4 Lu 175.74(3) 10_557 .
Al5 Al4 Lu 67.91(4) 2 .
Al5 Al4 Lu 67.91(4) 10_556 .
Al1 Al4 Lu 121.46(5) 13_556 .
Al1 Al4 Lu 121.46(5) 7_456 .
Al3 Al4 Lu 117.43(4) 13_556 .
Al3 Al4 Lu 117.43(4) 7_456 .
Al2 Al4 Lu 174.62(8) 10_556 9_556
Os Al4 Lu 118.76(3) 6 9_556
Os Al4 Lu 118.76(3) 4 9_556
Al4 Al4 Lu 64.83(3) 10_557 9_556
Al5 Al4 Lu 67.83(4) 2 9_556
Al5 Al4 Lu 67.83(4) 10_556 9_556
Al1 Al4 Lu 118.41(5) 13_556 9_556
Al1 Al4 Lu 118.41(5) 7_456 9_556
Al3 Al4 Lu 75.02(4) 13_556 9_556
Al3 Al4 Lu 75.02(4) 7_456 9_556
Lu Al4 Lu 110.91(5) . 9_556
Os Al5 Os 169.55(14) . 3
Os Al5 Al3 119.16(4) . 15_545
Os Al5 Al3 58.47(3) 3 15_545
Os Al5 Al3 58.47(3) . 13
Os Al5 Al3 119.16(4) 3 13
Al3 Al5 Al3 157.40(15) 15_545 13
Os Al5 Al4 129.77(10) . 2_554
Os Al5 Al4 59.76(4) 3 2_554
Al3 Al5 Al4 64.83(6) 15_545 2_554
Al3 Al5 Al4 135.91(10) 13 2_554
Os Al5 Al4 59.76(4) . 10_556
Os Al5 Al4 129.77(10) 3 10_556
Al3 Al5 Al4 135.91(10) 15_545 10_556
Al3 Al5 Al4 64.83(6) 13 10_556
Al4 Al5 Al4 83.26(10) 2_554 10_556
Os Al5 Al2 58.56(5) . 13
Os Al5 Al2 111.14(10) 3 13
Al3 Al5 Al2 100.12(10) 15_545 13
Al3 Al5 Al2 58.52(7) 13 13
Al4 Al5 Al2 164.73(8) 2_554 13
Al4 Al5 Al2 110.92(4) 10_556 13
Os Al5 Al2 111.14(10) . 5_545
Os Al5 Al2 58.56(5) 3 5_545
Al3 Al5 Al2 58.52(7) 15_545 5_545
Al3 Al5 Al2 100.12(10) 13 5_545
Al4 Al5 Al2 110.92(4) 2_554 5_545
Al4 Al5 Al2 164.73(8) 10_556 5_545
Al2 Al5 Al2 55.69(8) 13 5_545
Os Al5 Al1 59.93(3) . .
Os Al5 Al1 115.45(6) 3 .
Al3 Al5 Al1 59.68(5) 15_545 .
Al3 Al5 Al1 110.57(7) 13 .
Al4 Al5 Al1 107.22(5) 2_554 .
Al4 Al5 Al1 106.82(5) 10_556 .
Al2 Al5 Al1 64.16(7) 13 .
Al2 Al5 Al1 75.13(8) 5_545 .
Os Al5 Al1 115.45(6) . 3
Os Al5 Al1 59.93(3) 3 3
Al3 Al5 Al1 110.57(7) 15_545 3
Al3 Al5 Al1 59.68(5) 13 3
Al4 Al5 Al1 106.82(5) 2_554 3
Al4 Al5 Al1 107.22(5) 10_556 3
Al2 Al5 Al1 75.13(8) 13 3
Al2 Al5 Al1 64.16(7) 5_545 3
Al1 Al5 Al1 133.89(13) . 3
Os Al5 Lu 116.95(6) . 9
Os Al5 Lu 70.02(3) 3 9
Al3 Al5 Lu 119.37(6) 15_545 9
Al3 Al5 Lu 75.50(5) 13 9
Al4 Al5 Lu 62.70(6) 2_554 9
Al4 Al5 Lu 62.82(6) 10_556 9
Al2 Al5 Lu 128.11(5) 13 9
Al2 Al5 Lu 117.76(4) 5_545 9
Al1 Al5 Lu 165.29(10) . 9
Al1 Al5 Lu 60.81(4) 3 9
Os Al5 Lu 70.02(3) . .
Os Al5 Lu 116.95(6) 3 .
Al3 Al5 Lu 75.50(5) 15_545 .
Al3 Al5 Lu 119.37(6) 13 .
Al4 Al5 Lu 62.82(6) 2_554 .
Al4 Al5 Lu 62.70(6) 10_556 .
Al2 Al5 Lu 117.76(4) 13 .
Al2 Al5 Lu 128.11(5) 5_545 .
Al1 Al5 Lu 60.81(4) . .
Al1 Al5 Lu 165.29(10) 3 .
Lu Al5 Lu 104.48(8) 9 .

loop_
_geom_bond_atom_site_label_1
_geom_bond_atom_site_label_2
_geom_bond_distance
_geom_bond_site_symmetry_2
Os Al5 2.5508(3) 13
Os Al5 2.5508(3) .
Os Al3 2.5736(7) .
Os Al3 2.5736(7) 13
Os Al4 2.6360(8) 10_556
Os Al4 2.6360(8) 6_554
Os Al2 2.6451(8) 13
Os Al2 2.6451(8) .
Os Al1 2.7218(9) 13
Os Al1 2.7218(9) .
Os Lu 3.43656(13) .
Os Lu 3.43656(13) 13
Lu Al3 3.0888(19) .
Lu Al3 3.0888(19) 11
Lu Al2 3.1092(17) 10_556
Lu Al2 3.1092(18) .
Lu Al1 3.1655(19) 11
Lu Al1 3.1655(19) .
Lu Al4 3.1970(17) 10_556
Lu Al4 3.1970(17) .
Lu Al4 3.2024(17) 2_554
Lu Al4 3.2024(17) 9_556
Lu Al5 3.3337(19) .
Lu Al5 3.3337(19) 9
Al1 Al3 2.647(2) .
Al1 Os 2.7218(9) 6
Al1 Al1 2.764(4) 11_655
Al1 Al3 2.780(2) 15_545
Al1 Al5 2.8705(16) 10_556
Al1 Al5 2.8705(16) .
Al1 Al4 2.912(2) 13_556
Al1 Al4 2.912(2) 6_554
Al2 Al4 2.621(2) 10_556
Al2 Os 2.6451(8) 7_455
Al2 Al2 2.647(3) 9_565
Al2 Al3 2.712(2) 11
Al2 Al3 2.712(2) .
Al2 Al5 2.834(3) 13
Al2 Al5 2.834(3) 5_455
Al3 Os 2.5736(7) 6
Al3 Al5 2.7109(11) 6
Al3 Al5 2.7109(11) 13
Al3 Al2 2.712(2) 10_556
Al3 Al1 2.780(2) 15
Al3 Al4 2.917(2) 13_556
Al3 Al4 2.917(2) 6_554
Al4 Al2 2.621(2) 10_556
Al4 Os 2.6360(8) 6
Al4 Os 2.6360(8) 4
Al4 Al4 2.724(3) 10_557
Al4 Al5 2.731(3) 2
Al4 Al5 2.731(3) 10_556
Al4 Al1 2.912(2) 13_556
Al4 Al1 2.912(2) 7_456
Al4 Al3 2.917(2) 13_556
Al4 Al3 2.917(2) 7_456
Al4 Lu 3.2024(17) 9_556
Al5 Os 2.5508(3) 3
Al5 Al3 2.7109(11) 15_545
Al5 Al3 2.7109(11) 13
Al5 Al4 2.731(3) 2_554
Al5 Al4 2.731(3) 10_556
Al5 Al2 2.834(3) 13
Al5 Al2 2.834(3) 5_545
Al5 Al1 2.8705(16) 3
Al5 Lu 3.3337(19) 9
